data_7700193
loop_
_publ_author_name
'Sim\~oes, Tatiana R G'
'Marinho, Maria Vanda'
'Pas\'an, Jorge'
'Stumpf, Humberto O.'
'Moliner, Nicol\'as'
'Lloret, Francesc'
'Julve, Miguel'

_publ_section_title
;
 On the magneto-structural role of the coordinating anion in
 oxamato-bridged copper(ii) derivatives.
;
_journal_issue 27
_journal_name_full 'Dalton transactions (Cambridge, England : 2003)'
_journal_page_first 10260
_journal_page_last 10274
_journal_paper_doi 10.1039/c9dt01277j
_journal_volume 48
_journal_year 2019
_chemical_formula_moiety 'C42 H28 Cu3 N12 O6'
_chemical_formula_sum 'C42 H28 Cu3 N12 O6'
_chemical_formula_weight 987.38
_space_group_crystal_system orthorhombic
_space_group_IT_number 33
_space_group_name_Hall 'P 2c -2n'
_space_group_name_H-M_alt 'P n a 21'
_symmetry_space_group_name_Hall 'P 2c -2n'
_symmetry_space_group_name_H-M 'P n a 21'
_atom_sites_solution_hydrogens geom
_audit_creation_date 2019-05-20
_audit_creation_method
;
Olex2 1.2
(compiled 2018.05.29 svn.r3510 for OlexSys, GUI svn.r5506)
;
_audit_update_record
;
2019-05-22 deposited with the CCDC.    2019-06-05 downloaded from the CCDC.
;
_cell_angle_alpha 90
_cell_angle_beta 90
_cell_angle_gamma 90
_cell_formula_units_Z 4
_cell_length_a 18.7715(5)
_cell_length_b 13.3743(3)
_cell_length_c 15.2660(3)
_cell_measurement_reflns_used 11895
_cell_measurement_temperature 150.00(10)
_cell_measurement_theta_max 28.0590
_cell_measurement_theta_min 1.8740
_cell_volume 3832.62(15)
_computing_cell_refinement 'CrysAlisPro 1.171.39.46e (Rigaku OD, 2018)'
_computing_data_collection 'CrysAlisPro 1.171.39.46e (Rigaku OD, 2018)'
_computing_data_reduction 'CrysAlisPro 1.171.39.46e (Rigaku OD, 2018)'
_computing_molecular_graphics 'Olex2 (Dolomanov et al., 2009)'
_computing_publication_material 'Olex2 (Dolomanov et al., 2009)'
_computing_structure_refinement 'ShelXL (Sheldrick, 2015)'
_computing_structure_solution 'SHELXT 2018/2 (Sheldrick, 2018)'
_diffrn_ambient_environment N~2~
_diffrn_ambient_temperature 150.00(10)
_diffrn_detector 'CCD plate'
_diffrn_detector_area_resol_mean 8.1268
_diffrn_detector_type EosS2
_diffrn_measured_fraction_theta_full 1.000
_diffrn_measured_fraction_theta_max 0.926
_diffrn_measurement_device 'four-circle diffractometer'
_diffrn_measurement_device_type 'SuperNova, Dualflex, EosS2'
_diffrn_radiation_monochromator graphite
_diffrn_radiation_probe x-ray
_diffrn_radiation_type 'Mo K\a'
_diffrn_radiation_wavelength 0.71073
_diffrn_reflns_av_R_equivalents 0.0274
_diffrn_reflns_av_unetI/netI 0.0337
_diffrn_reflns_Laue_measured_fraction_full 1.000
_diffrn_reflns_Laue_measured_fraction_max 0.926
_diffrn_reflns_limit_h_max 23
_diffrn_reflns_limit_h_min -25
_diffrn_reflns_limit_k_max 14
_diffrn_reflns_limit_k_min -17
_diffrn_reflns_limit_l_max 19
_diffrn_reflns_limit_l_min -20
_diffrn_reflns_number 24439
_diffrn_reflns_point_group_measured_fraction_full 0.991
_diffrn_reflns_point_group_measured_fraction_max 0.883
_diffrn_reflns_theta_full 25.242
_diffrn_reflns_theta_max 28.603
_diffrn_reflns_theta_min 1.870
_diffrn_source 'fine-focus sealed X-ray tube'
_diffrn_source_type 'Enhance (Mo) X-ray Source'
_exptl_absorpt_coefficient_mu 1.719
_exptl_absorpt_correction_T_max 1.000
_exptl_absorpt_correction_T_min 0.697
_exptl_absorpt_correction_type gaussian
_exptl_absorpt_process_details
;
CrysAlisPro 1.171.39.46e (Rigaku Oxford Diffraction, 2018)
Numerical absorption correction based on gaussian integration over
            a multifaceted crystal model
Empirical absorption correction using spherical harmonics,
 implemented in SCALE3 ABSPACK scaling algorithm.
;
_exptl_crystal_colour green
_exptl_crystal_density_diffrn 1.711
_exptl_crystal_description prism
_exptl_crystal_F_000 1996
_exptl_crystal_size_max 0.228
_exptl_crystal_size_mid 0.153
_exptl_crystal_size_min 0.083
_refine_diff_density_max 1.040
_refine_diff_density_min -0.368
_refine_diff_density_rms 0.080
_refine_ls_abs_structure_details
;
 Refined as an inversion twin.
;
_refine_ls_abs_structure_Flack 0.202(13)
_refine_ls_extinction_method none
_refine_ls_goodness_of_fit_ref 1.027
_refine_ls_hydrogen_treatment constr
_refine_ls_matrix_type full
_refine_ls_number_parameters 573
_refine_ls_number_reflns 8667
_refine_ls_number_restraints 1
_refine_ls_restrained_S_all 1.027
_refine_ls_R_factor_all 0.0436
_refine_ls_R_factor_gt 0.0369
_refine_ls_shift/su_max 0.001
_refine_ls_shift/su_mean 0.000
_refine_ls_structure_factor_coef Fsqd
_refine_ls_weighting_details 'w=1/[\s^2^(Fo^2^)+(0.0574P)^2^+1.1581P] where P=(Fo^2^+2Fc^2^)/3'
_refine_ls_weighting_scheme calc
_refine_ls_wR_factor_gt 0.0870
_refine_ls_wR_factor_ref 0.0906
_reflns_Friedel_coverage 0.841
_reflns_Friedel_fraction_full 0.981
_reflns_Friedel_fraction_max 0.837
_reflns_number_gt 7861
_reflns_number_total 8667
_reflns_threshold_expression 'I > 2\s(I)'
_cod_data_source_file c9dt01277j2.cif
_cod_data_source_block compound_4
_cod_depositor_comments 'Adding full bibliography for 7700191--7700194.cif.'
_cod_database_code 7700193
_shelx_shelxl_version_number 2018/3
_shelx_space_group_comment
;
The symmetry employed for this shelxl refinement is uniquely defined
by the following loop, which should always be used as a source of
symmetry information in preference to the above space-group names.
They are only intended as comments.
;
_olex2_refinement_description
;
1. Twinned data refinement
 Scales: 0.798(14)
 0.202(14)
2. Fixed Uiso
 At 1.2 times of:
  All C(H) groups
 At 1.5 times of:
  All C(H,H,H) groups
3.a Aromatic/amide H refined with riding coordinates:
 C6(H6), C7(H7), C8(H8), C9(H9), C12(H12), C13(H13), C15(H15), C16(H16),
 C18(H18), C19(H19), C26(H26), C27(H27), C29(H29), C30(H30), C32(H32), C33(H33)
3.b Idealised Me refined as rotating group:
 C23(H23A,H23B,H23C), C24(H24A,H24B,H24C), C37(H37A,H37B,H37C), C38(H38A,H38B,
 H38C)
;
_olex2_submission_special_instructions 'No special instructions were received'

loop_
_space_group_symop_operation_xyz
'x, y, z'
'-x, -y, z+1/2'
'x+1/2, -y+1/2, z'
'-x+1/2, y+1/2, z+1/2'

loop_
_atom_site_label
_atom_site_type_symbol
_atom_site_fract_x
_atom_site_fract_y
_atom_site_fract_z
_atom_site_U_iso_or_equiv
_atom_site_adp_type
_atom_site_occupancy
_atom_site_site_symmetry_order
_atom_site_calc_flag
_atom_site_refinement_flags_posn
Cu1 Cu 0.60506(3) 0.76611(4) 0.50672(4) 0.01758(13) Uani 1 1 d .
Cu2 Cu 0.51375(3) 0.70534(4) 0.19143(4) 0.01807(13) Uani 1 1 d .
Cu3 Cu 0.73282(3) 0.76071(4) 0.81025(3) 0.01666(13) Uani 1 1 d .
O1 O 0.69566(17) 0.6571(2) 0.72265(19) 0.0170(7) Uani 1 1 d .
O2 O 0.6949(2) 0.8546(3) 0.7247(2) 0.0226(8) Uani 1 1 d .
O3 O 0.64255(19) 0.8616(2) 0.59472(19) 0.0193(7) Uani 1 1 d .
O4 O 0.56244(19) 0.6255(2) 0.28386(19) 0.0209(7) Uani 1 1 d .
O5 O 0.54594(19) 0.8211(2) 0.2660(2) 0.0215(7) Uani 1 1 d .
O6 O 0.58648(18) 0.8490(2) 0.4017(2) 0.0183(7) Uani 1 1 d .
N1 N 0.6391(2) 0.6653(3) 0.5867(2) 0.0147(7) Uani 1 1 d .
N2 N 0.5971(2) 0.6548(3) 0.4279(2) 0.0162(8) Uani 1 1 d .
N3 N 0.5326(2) 0.6068(3) 0.0931(2) 0.0168(8) Uani 1 1 d .
N4 N 0.4933(2) 0.7973(3) 0.0910(3) 0.0182(8) Uani 1 1 d .
N5 N 0.7476(2) 0.6605(3) 0.9054(2) 0.0166(8) Uani 1 1 d .
N6 N 0.7132(2) 0.8547(3) 0.9138(2) 0.0188(8) Uani 1 1 d .
N7 N 0.4126(2) 0.6881(4) 0.2534(3) 0.0295(10) Uani 1 1 d .
N8 N 0.3021(3) 0.6992(5) 0.3379(4) 0.0551(16) Uani 1 1 d .
N9 N 0.2876(4) 0.7426(4) 0.4933(5) 0.068(2) Uani 1 1 d .
N10 N 0.8411(2) 0.7676(4) 0.7677(3) 0.0295(10) Uani 1 1 d .
N11 N 0.9239(3) 0.6607(4) 0.6850(4) 0.0428(12) Uani 1 1 d .
N12 N 0.9934(3) 0.7061(4) 0.5563(3) 0.0309(11) Uani 1 1 d .
C1 C 0.6683(3) 0.8148(3) 0.6582(3) 0.0168(9) Uani 1 1 d .
C2 C 0.6687(3) 0.7003(3) 0.6570(3) 0.0142(8) Uani 1 1 d .
C3 C 0.5760(3) 0.6792(4) 0.3496(3) 0.0169(9) Uani 1 1 d .
C4 C 0.5682(3) 0.7924(3) 0.3395(3) 0.0152(9) Uani 1 1 d .
C5 C 0.6350(2) 0.5670(3) 0.5539(3) 0.0152(8) Uani 1 1 d .
C6 C 0.6503(2) 0.4798(3) 0.5999(3) 0.0175(9) Uani 1 1 d .
H6 H 0.664602 0.482969 0.658118 0.021 Uiso 1 1 calc R
C7 C 0.6441(2) 0.3882(3) 0.5583(3) 0.0175(9) Uani 1 1 d .
H7 H 0.653096 0.329726 0.589308 0.021 Uiso 1 1 calc R
C8 C 0.6244(2) 0.3831(3) 0.4705(3) 0.0183(9) Uani 1 1 d .
H8 H 0.622296 0.321332 0.442609 0.022 Uiso 1 1 calc R
C9 C 0.6079(2) 0.4692(3) 0.4243(3) 0.0170(9) Uani 1 1 d .
H9 H 0.593748 0.465150 0.366060 0.020 Uiso 1 1 calc R
C10 C 0.6125(2) 0.5612(3) 0.4651(3) 0.0149(8) Uani 1 1 d .
C11 C 0.5446(3) 0.5082(4) 0.0954(3) 0.0208(10) Uani 1 1 d .
C12 C 0.5699(3) 0.4583(4) 0.0199(4) 0.0281(11) Uani 1 1 d .
H12 H 0.579891 0.390267 0.022665 0.034 Uiso 1 1 calc R
C13 C 0.5799(3) 0.5083(4) -0.0565(4) 0.0285(11) Uani 1 1 d .
H13 H 0.597367 0.474943 -0.105502 0.034 Uiso 1 1 calc R
C14 C 0.5636(3) 0.6112(4) -0.0612(3) 0.0226(10) Uani 1 1 d .
C15 C 0.5665(3) 0.6672(4) -0.1397(3) 0.0275(12) Uani 1 1 d .
H15 H 0.583937 0.637612 -0.190429 0.033 Uiso 1 1 calc R
C16 C 0.5440(3) 0.7639(4) -0.1419(3) 0.0289(12) Uani 1 1 d .
H16 H 0.545042 0.798956 -0.194486 0.035 Uiso 1 1 calc R
C17 C 0.5189(3) 0.8122(4) -0.0645(3) 0.0240(11) Uani 1 1 d .
C18 C 0.4918(3) 0.9099(4) -0.0624(3) 0.0293(12) Uani 1 1 d .
H18 H 0.491695 0.948793 -0.112912 0.035 Uiso 1 1 calc R
C19 C 0.4659(3) 0.9474(4) 0.0136(4) 0.0294(11) Uani 1 1 d .
H19 H 0.447505 1.012003 0.014750 0.035 Uiso 1 1 calc R
C20 C 0.4664(3) 0.8899(4) 0.0911(3) 0.0248(11) Uani 1 1 d .
C21 C 0.5184(2) 0.7592(4) 0.0145(3) 0.0176(10) Uani 1 1 d .
C22 C 0.5407(2) 0.6566(4) 0.0163(3) 0.0178(9) Uani 1 1 d .
C23 C 0.5288(3) 0.4510(4) 0.1756(3) 0.0284(12) Uani 1 1 d .
H23A H 0.572551 0.435256 0.205192 0.043 Uiso 1 1 calc GR
H23B H 0.504555 0.390268 0.160454 0.043 Uiso 1 1 calc GR
H23C H 0.499138 0.490316 0.213543 0.043 Uiso 1 1 calc GR
C24 C 0.4364(3) 0.9324(4) 0.1736(4) 0.0368(14) Uani 1 1 d .
H24A H 0.421992 0.878947 0.211615 0.055 Uiso 1 1 calc GR
H24B H 0.395919 0.973401 0.159943 0.055 Uiso 1 1 calc GR
H24C H 0.472017 0.972193 0.202231 0.055 Uiso 1 1 calc GR
C25 C 0.7722(3) 0.5667(4) 0.9006(3) 0.0219(10) Uani 1 1 d .
C26 C 0.7733(3) 0.5059(4) 0.9756(3) 0.0255(11) Uani 1 1 d .
H26 H 0.790173 0.440667 0.971139 0.031 Uiso 1 1 calc R
C27 C 0.7504(3) 0.5401(4) 1.0543(3) 0.0292(12) Uani 1 1 d .
H27 H 0.750363 0.498377 1.102988 0.035 Uiso 1 1 calc R
C28 C 0.7267(3) 0.6393(4) 1.0613(3) 0.0217(10) Uani 1 1 d .
C29 C 0.7047(3) 0.6841(4) 1.1423(3) 0.0290(12) Uani 1 1 d .
H29 H 0.705136 0.646318 1.193461 0.035 Uiso 1 1 calc R
C30 C 0.6834(3) 0.7799(4) 1.1450(3) 0.0280(12) Uani 1 1 d .
H30 H 0.668251 0.806970 1.197952 0.034 Uiso 1 1 calc R
C31 C 0.6834(3) 0.8414(4) 1.0682(3) 0.0222(10) Uani 1 1 d .
C32 C 0.6669(3) 0.9436(4) 1.0683(3) 0.0296(12) Uani 1 1 d .
H32 H 0.648954 0.973383 1.118694 0.036 Uiso 1 1 calc R
C33 C 0.6770(3) 0.9987(4) 0.9957(3) 0.0288(11) Uani 1 1 d .
H33 H 0.667250 1.066834 0.996710 0.035 Uiso 1 1 calc R
C34 C 0.7025(3) 0.9536(4) 0.9175(3) 0.0244(10) Uani 1 1 d .
C35 C 0.7059(2) 0.8004(4) 0.9881(3) 0.0174(9) Uani 1 1 d .
C36 C 0.7260(2) 0.6970(4) 0.9844(3) 0.0171(10) Uani 1 1 d .
C37 C 0.7993(3) 0.5249(4) 0.8162(3) 0.0258(10) Uani 1 1 d .
H37A H 0.794450 0.574117 0.770843 0.039 Uiso 1 1 calc GR
H37B H 0.772217 0.466492 0.800969 0.039 Uiso 1 1 calc GR
H37C H 0.848564 0.507119 0.822539 0.039 Uiso 1 1 calc GR
C38 C 0.7207(3) 1.0180(4) 0.8409(3) 0.0316(13) Uani 1 1 d .
H38A H 0.758099 0.987021 0.807632 0.047 Uiso 1 1 calc GR
H38B H 0.736429 1.082230 0.861278 0.047 Uiso 1 1 calc GR
H38C H 0.679420 1.026166 0.804544 0.047 Uiso 1 1 calc GR
C39 C 0.3630(3) 0.6952(4) 0.2963(3) 0.0285(11) Uani 1 1 d .
C40 C 0.2981(4) 0.7224(4) 0.4203(5) 0.0434(17) Uani 1 1 d .
C41 C 0.8803(3) 0.7216(4) 0.7255(4) 0.0286(12) Uani 1 1 d .
C42 C 0.9592(3) 0.6892(4) 0.6157(4) 0.0280(11) Uani 1 1 d .

loop_
_atom_site_aniso_label
_atom_site_aniso_U_11
_atom_site_aniso_U_22
_atom_site_aniso_U_33
_atom_site_aniso_U_23
_atom_site_aniso_U_13
_atom_site_aniso_U_12
Cu1 0.0302(3) 0.0118(3) 0.0108(2) -0.0001(2) -0.0033(2) -0.0006(2)
Cu2 0.0281(3) 0.0153(3) 0.0109(2) -0.0011(2) -0.0022(2) 0.0050(2)
Cu3 0.0242(3) 0.0149(3) 0.0110(2) -0.0008(2) -0.0019(2) -0.0002(2)
O1 0.0251(17) 0.0132(16) 0.0126(13) 0.0005(12) -0.0021(12) 0.0012(13)
O2 0.041(2) 0.0121(16) 0.0146(14) -0.0033(12) -0.0080(14) -0.0025(15)
O3 0.0309(19) 0.0132(16) 0.0139(15) 0.0007(12) -0.0005(13) -0.0022(14)
O4 0.035(2) 0.0129(16) 0.0145(15) -0.0023(12) -0.0041(13) 0.0046(14)
O5 0.0339(19) 0.0150(16) 0.0155(15) 0.0005(13) -0.0026(14) 0.0073(15)
O6 0.0314(19) 0.0112(16) 0.0125(14) -0.0017(12) -0.0014(13) -0.0013(13)
N1 0.020(2) 0.0122(18) 0.0120(16) -0.0010(14) 0.0009(14) -0.0015(15)
N2 0.024(2) 0.0120(19) 0.0125(17) 0.0025(14) -0.0003(14) 0.0020(15)
N3 0.018(2) 0.014(2) 0.0178(19) -0.0032(15) -0.0024(14) 0.0015(16)
N4 0.021(2) 0.017(2) 0.0173(19) 0.0016(15) -0.0033(15) 0.0025(17)
N5 0.0178(19) 0.0161(19) 0.0159(18) 0.0004(15) -0.0026(15) -0.0012(16)
N6 0.020(2) 0.018(2) 0.0176(18) -0.0059(16) -0.0055(15) 0.0014(16)
N7 0.032(2) 0.037(3) 0.020(2) -0.0024(19) -0.0004(18) 0.002(2)
N8 0.033(3) 0.077(5) 0.055(4) 0.005(3) 0.009(3) -0.009(3)
N9 0.089(5) 0.037(3) 0.078(5) -0.002(3) 0.058(5) -0.001(3)
N10 0.028(2) 0.031(2) 0.029(2) -0.0062(19) 0.007(2) -0.005(2)
N11 0.054(3) 0.031(3) 0.044(3) 0.005(2) 0.023(3) 0.009(2)
N12 0.034(3) 0.024(2) 0.035(3) -0.0059(19) 0.014(2) -0.002(2)
C1 0.022(2) 0.013(2) 0.0154(18) -0.0002(18) 0.0020(16) -0.004(2)
C2 0.019(2) 0.0100(19) 0.0135(18) -0.0010(17) 0.0022(15) 0.0010(19)
C3 0.022(2) 0.016(2) 0.013(2) -0.0002(17) 0.0010(17) 0.0007(19)
C4 0.023(2) 0.012(2) 0.0109(19) 0.0012(15) 0.0051(16) 0.0021(18)
C5 0.014(2) 0.015(2) 0.0160(19) -0.0010(16) -0.0003(16) 0.0011(17)
C6 0.019(2) 0.020(2) 0.0131(19) -0.0003(17) -0.0023(16) 0.0004(18)
C7 0.018(2) 0.013(2) 0.021(2) 0.0032(17) 0.0017(17) 0.0017(18)
C8 0.020(2) 0.012(2) 0.024(2) -0.0040(18) 0.0039(17) -0.0026(18)
C9 0.019(2) 0.017(2) 0.0153(19) -0.0018(16) -0.0010(17) 0.0004(18)
C10 0.016(2) 0.014(2) 0.015(2) 0.0013(16) 0.0014(16) 0.0015(17)
C11 0.022(3) 0.017(2) 0.023(2) -0.0045(18) -0.0036(18) 0.0004(19)
C12 0.026(3) 0.023(3) 0.035(3) -0.013(2) -0.002(2) 0.003(2)
C13 0.025(3) 0.028(3) 0.032(3) -0.017(2) 0.005(2) -0.001(2)
C14 0.015(2) 0.034(3) 0.019(2) -0.007(2) 0.0001(17) -0.005(2)
C15 0.023(3) 0.042(3) 0.017(2) -0.009(2) 0.0027(19) -0.008(2)
C16 0.028(3) 0.044(3) 0.014(2) 0.001(2) 0.001(2) -0.012(3)
C17 0.023(3) 0.033(3) 0.016(2) 0.003(2) -0.0031(18) -0.005(2)
C18 0.033(3) 0.032(3) 0.023(2) 0.011(2) -0.005(2) -0.004(2)
C19 0.034(3) 0.022(3) 0.032(3) 0.008(2) -0.005(2) 0.007(2)
C20 0.027(3) 0.022(3) 0.025(2) 0.002(2) -0.0056(19) 0.005(2)
C21 0.015(2) 0.023(3) 0.014(2) 0.0001(18) -0.0021(17) -0.0036(18)
C22 0.013(2) 0.025(2) 0.016(2) -0.0029(18) -0.0004(16) -0.0009(18)
C23 0.045(3) 0.014(2) 0.026(3) -0.0027(19) -0.009(2) 0.001(2)
C24 0.050(4) 0.029(3) 0.031(3) 0.005(2) 0.000(2) 0.021(3)
C25 0.020(2) 0.024(3) 0.022(2) 0.0012(19) -0.0054(18) 0.001(2)
C26 0.029(3) 0.020(3) 0.028(2) 0.0046(19) -0.005(2) 0.000(2)
C27 0.032(3) 0.031(3) 0.024(2) 0.014(2) -0.005(2) -0.004(2)
C28 0.018(2) 0.030(3) 0.017(2) 0.0018(19) -0.0023(17) -0.004(2)
C29 0.033(3) 0.038(3) 0.016(2) 0.003(2) -0.002(2) -0.003(2)
C30 0.023(3) 0.047(4) 0.014(2) -0.003(2) 0.0048(18) -0.009(2)
C31 0.015(2) 0.032(3) 0.020(2) -0.005(2) 0.0006(17) -0.002(2)
C32 0.024(3) 0.039(3) 0.025(2) -0.016(2) 0.001(2) 0.001(2)
C33 0.034(3) 0.024(3) 0.029(3) -0.012(2) -0.007(2) 0.007(2)
C34 0.029(3) 0.022(3) 0.023(2) -0.0053(19) -0.0081(19) 0.002(2)
C35 0.013(2) 0.022(2) 0.017(2) -0.0033(17) -0.0037(16) -0.0036(18)
C36 0.016(2) 0.021(3) 0.014(2) -0.0010(17) -0.0031(16) -0.0029(18)
C37 0.034(3) 0.020(2) 0.023(2) -0.003(2) -0.003(2) 0.009(2)
C38 0.055(4) 0.015(3) 0.025(3) -0.0019(19) -0.011(2) 0.001(2)
C39 0.036(3) 0.021(3) 0.029(3) 0.004(2) 0.000(2) 0.000(2)
C40 0.047(4) 0.022(3) 0.061(4) 0.005(3) 0.031(3) 0.005(3)
C41 0.028(3) 0.025(3) 0.032(3) 0.002(2) 0.007(2) -0.004(2)
C42 0.029(3) 0.018(3) 0.037(3) -0.009(2) 0.003(2) 0.001(2)

loop_
_atom_type_symbol
_atom_type_description
_atom_type_scat_dispersion_real
_atom_type_scat_dispersion_imag
_atom_type_scat_source
C C 0.0033 0.0016 'International Tables Vol C Tables 4.2.6.8 and 6.1.1.4'
H H 0.0000 0.0000 'International Tables Vol C Tables 4.2.6.8 and 6.1.1.4'
Cu Cu 0.3201 1.2651 'International Tables Vol C Tables 4.2.6.8 and 6.1.1.4'
N N 0.0061 0.0033 'International Tables Vol C Tables 4.2.6.8 and 6.1.1.4'
O O 0.0106 0.0060 'International Tables Vol C Tables 4.2.6.8 and 6.1.1.4'

loop_
_geom_angle_atom_site_label_1
_geom_angle_atom_site_label_2
_geom_angle_atom_site_label_3
_geom_angle
_geom_angle_site_symmetry_3
O3 Cu1 N12 89.80(17) 3_465
O6 Cu1 O3 104.49(12) .
O6 Cu1 N12 90.90(16) 3_465
N1 Cu1 O3 84.49(14) .
N1 Cu1 O6 164.29(15) .
N1 Cu1 N12 102.15(17) 3_465
N2 Cu1 O3 162.13(16) .
N2 Cu1 O6 85.02(14) .
N2 Cu1 N1 83.12(15) .
N2 Cu1 N12 105.36(18) 3_465
O4 Cu2 O5 82.78(13) .
O4 Cu2 N3 95.48(14) .
O4 Cu2 N4 163.69(16) .
O4 Cu2 N7 92.07(16) .
O5 Cu2 N3 149.88(15) .
O5 Cu2 N7 95.73(16) .
N3 Cu2 N7 114.39(17) .
N4 Cu2 O5 91.06(15) .
N4 Cu2 N3 82.29(17) .
N4 Cu2 N7 103.60(17) .
O1 Cu3 N6 148.87(15) .
O1 Cu3 N10 98.91(15) .
O2 Cu3 O1 82.74(13) .
O2 Cu3 N5 166.48(16) .
O2 Cu3 N6 93.22(14) .
O2 Cu3 N10 96.67(18) .
N5 Cu3 O1 93.90(14) .
N5 Cu3 N6 82.88(17) .
N5 Cu3 N10 96.79(18) .
N6 Cu3 N10 112.22(17) .
C2 O1 Cu3 110.1(3) .
C1 O2 Cu3 114.6(3) .
C1 O3 Cu1 109.8(3) .
C3 O4 Cu2 110.6(3) .
C4 O5 Cu2 111.7(3) .
C4 O6 Cu1 108.7(3) .
C2 N1 Cu1 114.4(3) .
C2 N1 C5 130.9(4) .
C5 N1 Cu1 114.2(3) .
C3 N2 Cu1 113.9(3) .
C3 N2 C10 131.2(4) .
C10 N2 Cu1 114.9(3) .
C11 N3 Cu2 130.5(3) .
C11 N3 C22 119.2(4) .
C22 N3 Cu2 109.9(3) .
C20 N4 Cu2 129.8(3) .
C20 N4 C21 118.6(4) .
C21 N4 Cu2 111.2(3) .
C25 N5 Cu3 129.6(3) .
C25 N5 C36 119.1(4) .
C36 N5 Cu3 111.2(3) .
C34 N6 Cu3 131.7(3) .
C34 N6 C35 118.6(4) .
C35 N6 Cu3 109.5(3) .
C39 N7 Cu2 166.0(5) .
C40 N8 C39 122.0(6) .
C41 N10 Cu3 138.7(4) .
C42 N11 C41 121.2(5) .
C42 N12 Cu1 145.7(5) 3_565
O2 C1 O3 124.8(4) .
O2 C1 C2 115.7(4) .
O3 C1 C2 119.6(4) .
O1 C2 N1 131.5(4) .
O1 C2 C1 116.8(4) .
N1 C2 C1 111.7(4) .
O4 C3 N2 130.5(4) .
O4 C3 C4 117.7(4) .
N2 C3 C4 111.8(4) .
O5 C4 O6 125.4(4) .
O5 C4 C3 115.0(4) .
O6 C4 C3 119.5(4) .
N1 C5 C10 114.0(4) .
C6 C5 N1 126.3(4) .
C6 C5 C10 119.7(4) .
C5 C6 H6 120.2 .
C7 C6 C5 119.6(4) .
C7 C6 H6 120.2 .
C6 C7 H7 119.8 .
C6 C7 C8 120.5(4) .
C8 C7 H7 119.8 .
C7 C8 H8 119.7 .
C9 C8 C7 120.5(4) .
C9 C8 H8 119.7 .
C8 C9 H9 120.1 .
C10 C9 C8 119.8(4) .
C10 C9 H9 120.1 .
N2 C10 C5 113.5(4) .
C9 C10 N2 126.7(4) .
C9 C10 C5 119.8(4) .
N3 C11 C12 120.0(4) .
N3 C11 C23 120.0(4) .
C12 C11 C23 120.0(4) .
C11 C12 H12 119.5 .
C13 C12 C11 121.0(5) .
C13 C12 H12 119.5 .
C12 C13 H13 120.2 .
C12 C13 C14 119.5(5) .
C14 C13 H13 120.2 .
C13 C14 C15 123.4(5) .
C22 C14 C13 116.6(5) .
C22 C14 C15 119.9(5) .
C14 C15 H15 119.6 .
C16 C15 C14 120.8(5) .
C16 C15 H15 119.6 .
C15 C16 H16 119.6 .
C15 C16 C17 120.8(5) .
C17 C16 H16 119.6 .
C18 C17 C16 124.1(5) .
C21 C17 C16 119.1(5) .
C21 C17 C18 116.8(5) .
C17 C18 H18 120.2 .
C19 C18 C17 119.7(5) .
C19 C18 H18 120.2 .
C18 C19 H19 119.5 .
C18 C19 C20 120.9(5) .
C20 C19 H19 119.5 .
N4 C20 C19 120.4(5) .
N4 C20 C24 119.8(4) .
C19 C20 C24 119.8(5) .
N4 C21 C17 123.6(5) .
N4 C21 C22 116.3(4) .
C17 C21 C22 120.0(4) .
N3 C22 C14 123.5(4) .
N3 C22 C21 117.0(4) .
C14 C22 C21 119.3(4) .
C11 C23 H23A 109.5 .
C11 C23 H23B 109.5 .
C11 C23 H23C 109.5 .
H23A C23 H23B 109.5 .
H23A C23 H23C 109.5 .
H23B C23 H23C 109.5 .
C20 C24 H24A 109.5 .
C20 C24 H24B 109.5 .
C20 C24 H24C 109.5 .
H24A C24 H24B 109.5 .
H24A C24 H24C 109.5 .
H24B C24 H24C 109.5 .
N5 C25 C26 120.2(5) .
N5 C25 C37 121.0(4) .
C26 C25 C37 118.8(4) .
C25 C26 H26 119.3 .
C27 C26 C25 121.5(5) .
C27 C26 H26 119.3 .
C26 C27 H27 120.4 .
C26 C27 C28 119.2(4) .
C28 C27 H27 120.4 .
C27 C28 C29 123.5(4) .
C27 C28 C36 117.3(4) .
C36 C28 C29 119.2(5) .
C28 C29 H29 119.7 .
C30 C29 C28 120.7(5) .
C30 C29 H29 119.7 .
C29 C30 H30 119.3 .
C29 C30 C31 121.5(4) .
C31 C30 H30 119.3 .
C32 C31 C30 124.0(5) .
C32 C31 C35 116.6(5) .
C35 C31 C30 119.2(5) .
C31 C32 H32 119.9 .
C33 C32 C31 120.2(5) .
C33 C32 H32 119.9 .
C32 C33 H33 119.7 .
C32 C33 C34 120.5(5) .
C34 C33 H33 119.7 .
N6 C34 C33 120.4(5) .
N6 C34 C38 120.1(4) .
C33 C34 C38 119.4(5) .
N6 C35 C31 123.4(5) .
N6 C35 C36 117.2(4) .
C31 C35 C36 119.4(4) .
N5 C36 C28 122.6(4) .
N5 C36 C35 117.3(4) .
C28 C36 C35 119.9(4) .
C25 C37 H37A 109.5 .
C25 C37 H37B 109.5 .
C25 C37 H37C 109.5 .
H37A C37 H37B 109.5 .
H37A C37 H37C 109.5 .
H37B C37 H37C 109.5 .
C34 C38 H38A 109.5 .
C34 C38 H38B 109.5 .
C34 C38 H38C 109.5 .
H38A C38 H38B 109.5 .
H38A C38 H38C 109.5 .
H38B C38 H38C 109.5 .
N7 C39 N8 173.4(6) .
N9 C40 N8 173.5(9) .
N10 C41 N11 173.0(6) .
N12 C42 N11 173.7(6) .

loop_
_geom_bond_atom_site_label_1
_geom_bond_atom_site_label_2
_geom_bond_distance
_geom_bond_site_symmetry_2
Cu1 O3 1.983(3) .
Cu1 O6 1.980(3) .
Cu1 N1 1.928(4) .
Cu1 N2 1.920(4) .
Cu1 N12 2.259(5) 3_465
Cu2 O4 1.992(3) .
Cu2 O5 2.014(3) .
Cu2 N3 2.029(4) .
Cu2 N4 2.002(4) .
Cu2 N7 2.133(5) .
Cu3 O1 2.049(3) .
Cu3 O2 1.947(3) .
Cu3 N5 1.996(4) .
Cu3 N6 2.052(4) .
Cu3 N10 2.137(5) .
O1 C2 1.263(5) .
O2 C1 1.249(5) .
O3 C1 1.251(6) .
O4 C3 1.261(5) .
O5 C4 1.258(5) .
O6 C4 1.261(5) .
N1 C2 1.297(6) .
N1 C5 1.408(6) .
N2 C3 1.300(6) .
N2 C10 1.405(6) .
N3 C11 1.338(6) .
N3 C22 1.357(6) .
N4 C20 1.338(7) .
N4 C21 1.359(6) .
N5 C25 1.339(6) .
N5 C36 1.363(6) .
N6 C34 1.339(7) .
N6 C35 1.355(6) .
N7 C39 1.143(7) .
N8 C39 1.310(8) .
N8 C40 1.296(9) .
N9 C40 1.164(10) .
N10 C41 1.155(7) .
N11 C41 1.309(7) .
N11 C42 1.306(7) .
N12 C42 1.134(7) .
C1 C2 1.531(6) .
C3 C4 1.529(6) .
C5 C6 1.391(6) .
C5 C10 1.422(6) .
C6 H6 0.9300 .
C6 C7 1.384(6) .
C7 H7 0.9300 .
C7 C8 1.392(6) .
C8 H8 0.9300 .
C8 C9 1.386(6) .
C9 H9 0.9300 .
C9 C10 1.382(6) .
C11 C12 1.414(7) .
C11 C23 1.474(7) .
C12 H12 0.9300 .
C12 C13 1.358(8) .
C13 H13 0.9300 .
C13 C14 1.412(8) .
C14 C15 1.415(7) .
C14 C22 1.397(6) .
C15 H15 0.9300 .
C15 C16 1.360(8) .
C16 H16 0.9300 .
C16 C17 1.427(7) .
C17 C18 1.402(8) .
C17 C21 1.399(7) .
C18 H18 0.9300 .
C18 C19 1.355(8) .
C19 H19 0.9300 .
C19 C20 1.411(7) .
C20 C24 1.491(7) .
C21 C22 1.434(7) .
C23 H23A 0.9600 .
C23 H23B 0.9600 .
C23 H23C 0.9600 .
C24 H24A 0.9600 .
C24 H24B 0.9600 .
C24 H24C 0.9600 .
C25 C26 1.404(7) .
C25 C37 1.494(7) .
C26 H26 0.9300 .
C26 C27 1.356(7) .
C27 H27 0.9300 .
C27 C28 1.403(8) .
C28 C29 1.435(7) .
C28 C36 1.405(6) .
C29 H29 0.9300 .
C29 C30 1.344(8) .
C30 H30 0.9300 .
C30 C31 1.432(7) .
C31 C32 1.402(8) .
C31 C35 1.405(6) .
C32 H32 0.9300 .
C32 C33 1.344(8) .
C33 H33 0.9300 .
C33 C34 1.421(7) .
C34 C38 1.492(7) .
C35 C36 1.434(7) .
C37 H37A 0.9600 .
C37 H37B 0.9600 .
C37 H37C 0.9600 .
C38 H38A 0.9600 .
C38 H38B 0.9600 .
C38 H38C 0.9600 .

loop_
_twin_individual_id
_twin_individual_mass_fraction_refined
1 0.798(14)
2 0.202(14)
